data_1573055
loop_
_publ_author_name
'Yang, Gongming'
'Liu, Shangde'
'Ji, Shujie'
'Wu, Xingsen'
'Wang, Jian'

_publ_section_title
;
 Pd/NHC sequentially catalyzed atroposelective synthesis of planar-chiral
 macrocycles.
;
_journal_issue 46
_journal_name_full 'Chemical science'
_journal_page_first 19599
_journal_page_last 19603
_journal_paper_doi 10.1039/d4sc05482b
_journal_volume 15
_journal_year 2024
_chemical_absolute_configuration ad
_chemical_formula_moiety 'C29 H32 Br N O7 S'
_chemical_formula_sum 'C29 H32 Br N O7 S'
_chemical_formula_weight 618.53
_space_group_crystal_system orthorhombic
_space_group_IT_number 19
_space_group_name_Hall 'P 2ac 2ab'
_space_group_name_H-M_alt 'P 21 21 21'
_atom_sites_solution_hydrogens geom
_atom_sites_solution_primary direct
_atom_sites_solution_secondary difmap
_audit_creation_date 2024-10-29
_audit_creation_method
;
Olex2 1.5
(compiled 2023.03.06 svn.rbb2c1857 for OlexSys, GUI svn.r6748)
;
_audit_update_record
;
2024-10-30 deposited with the CCDC.	2024-11-04 downloaded from the CCDC.
;
_cell_angle_alpha 90.00
_cell_angle_beta 90.00
_cell_angle_gamma 90.00
_cell_formula_units_Z 4
_cell_length_a 9.65444(8)
_cell_length_b 11.52287(10)
_cell_length_c 25.33694(19)
_cell_measurement_reflns_used 64371
_cell_measurement_temperature 172.99(10)
_cell_measurement_theta_max 66.5410
_cell_measurement_theta_min 3.8200
_cell_volume 2818.65(4)
_computing_cell_refinement 'CrysAlisPro 1.171.40.78a (Rigaku OD, 2020)'
_computing_data_collection 'CrysAlisPro 1.171.40.78a (Rigaku OD, 2020)'
_computing_data_reduction 'CrysAlisPro 1.171.40.78a (Rigaku OD, 2020)'
_computing_molecular_graphics 'Olex2 1.5 (Dolomanov et al., 2009)'
_computing_publication_material 'Olex2 1.5 (Dolomanov et al., 2009)'
_computing_structure_refinement
;
XL, G.M. Sheldrick, Acta Cryst.
(2008). A64, 112-122
;
_computing_structure_solution
;
XS, G.M. Sheldrick, Acta Cryst.
(2008). A64, 112-122
;
_diffrn_ambient_environment N~2~
_diffrn_ambient_temperature 172.99(10)
_diffrn_detector 'Hybrid Pixel Array Detector'
_diffrn_detector_area_resol_mean 10.0000
_diffrn_measured_fraction_theta_full 0.9851
_diffrn_measured_fraction_theta_max 0.9914
_diffrn_measurement_details
;
List of Runs (angles in degrees, time in seconds):

  # Type    Start    End  Width  t~exp~   \w     \q     \k     \f   Frames
#--------------------------------------------------------------------------
  1  \w      6.00  65.00   0.50    0.50    --   43.40  55.00 -30.00  118
  2  \w    -46.00  42.00   0.50    0.50    --   43.40  37.00  30.00  176
  3  \w    100.00 128.00   0.50    0.50    --   43.40  55.00 -90.00   56
  4  \w    -46.00  19.00   0.50    0.50    --   43.40  55.00 150.00  130
  5  \w    -45.00  17.00   0.50    0.50    --   43.40  55.00   0.00  124
  6  \w    -46.00   1.00   0.50    0.50    --   43.40  55.00 -30.00   94
  7  \w    -46.00  12.00   0.50    0.50    --   43.40  55.00-150.00  116
  8  \w    -45.00  13.00   0.50    0.50    --   43.40  55.00 -90.00  116
  9  \w    -46.00 132.00   0.50    0.50    --   43.40  55.00  60.00  356
 10  \w    -45.00 132.00   0.50    0.50    --   43.40  37.00 -90.00  354
 11  \w    -45.00  63.00   0.50    0.50    --   43.40  18.00-150.00  216
 12  \w     25.00 103.00   0.50    0.50    --   43.40  55.00 120.00  156
 13  \w    -46.00  21.00   0.50    0.50    --   43.40  55.00 120.00  134
 14  \w     61.00  88.00   0.50    0.50    --   90.00  41.00 -10.35   54
 15  \w      1.00  54.00   0.50    0.50    --   90.00  41.00 -10.35  106
 16  \w     64.00 169.00   0.50    0.50    --   90.00  55.00 100.12  210
 17  \w     72.00 121.00   0.50    0.50    --   90.00  50.00 -98.95   98
 18  \w      1.00  34.00   0.50    0.50    --   90.00  50.00 -98.95   66
 19  \w      1.00  26.00   0.50    0.50    --   90.00  55.00 100.12   50
 20  \w    137.00 162.00   0.50    0.50    --   90.00  55.00-148.12   50
 21  \w      1.00  27.00   0.50    0.50    --   90.00  53.00 -77.50   52
 22  \w    140.00 179.00   0.50    0.50    --   90.00  51.00 124.09   78
 23  \w     32.00 130.00   0.50    0.50    --   90.00  53.00 -77.50  196
 24  \w    135.00 179.00   0.50    0.50    --   90.00  53.00 -77.50   88
 25  \w      1.00  81.00   0.50    0.50    --   90.00  53.00 146.88  160
 26  \w    140.00 165.00   0.50    0.50    --   90.00  53.00 146.88   50
 27  \w      1.00  60.00   0.50    0.50    --   90.00  43.00  -5.58  118
 28  \w     69.00  95.00   0.50    0.50    --   90.00  43.00  -5.58   52
 29  \w      1.00  47.00   0.50    0.50    --   90.00  51.00  23.61   92
 30  \w     54.00  89.00   0.50    0.50    --   90.00  51.00  23.61   70
 31  \w     51.00 151.00   0.50    0.50    --   90.00  52.00-113.75  200
 32  \w     95.00 121.00   0.50    0.50    --   90.00  51.00 124.09   52
 33  \w      2.00  65.00   0.50    0.50    --   90.00  51.00 124.09  126
 34  \w      1.00  32.00   0.50    0.50    --   90.00  52.00-113.75   62
 35  \w    118.00 144.00   0.50    0.50    --   90.00  50.00-157.70   52
 36  \w      1.00  30.00   0.50    0.50    --   90.00  45.00 -78.31   58
 37  \w      1.00 179.00   0.50    0.50    --   90.00  52.00  -1.74  356
 38  \w     39.00 121.00   0.50    0.50    --   90.00  50.00  38.34  164
 39  \w    117.00 161.00   0.50    0.50    --   90.00  45.00 -78.31   88
 40  \w      3.00 119.00   0.50    0.50    --   90.00  53.00 153.85  232
 41  \w      1.00  26.00   0.50    0.50    --   90.00  51.00  13.27   50
 42  \w     68.00 120.00   0.50    0.50    --   90.00  51.00  13.27  104
 43  \w      1.00  51.00   0.50    0.50    --   90.00  51.00  30.43  100
 44  \w      1.00 172.00   0.50    0.50    --   90.00  55.00-129.65  342
 45  \w     46.00 156.00   0.50    0.50    --   90.00  55.00  66.54  220
 46  \w      2.00  28.00   0.50    0.50    --   90.00  50.00  38.34   52
 47  \w      1.00  34.00   0.50    0.50    --   90.00  46.00-180.00   66
 48  \w     53.00 126.00   0.50    0.50    --   90.00  46.00-180.00  146
 49  \w     80.00 105.00   0.50    0.50    --   90.00  55.00 -48.19   50
 50  \w      1.00  41.00   0.50    0.50    --   90.00  55.00  66.54   80
 51  \w      1.00  40.00   0.50    0.50    --   90.00  53.00  48.67   78
 52  \w     50.00 103.00   0.50    0.50    --   90.00  53.00  48.67  106
 53  \w    112.00 175.00   0.50    0.50    --   90.00  53.00  48.67  126
 54  \w      1.00  86.00   0.50    0.50    --   90.00  46.00  90.00  170
 55  \w      1.00  73.00   0.50    0.50    --   90.00  46.00 -60.00  144
 56  \w      2.00  37.00   0.50    0.50    --   90.00  28.00  90.00   70
 57  \w     56.00 178.00   0.50    0.50    --   90.00  28.00  90.00  244
 58  \w    141.00 166.00   0.50    0.50    --   90.00  55.00 -35.50   50
 59  \w     64.00 110.00   0.50    0.50    --   90.00  51.00-164.14   92
 60  \w      5.00  44.00   0.50    0.50    --   90.00  28.00 -90.00   78
 61  \w     51.00  81.00   0.50    0.50    --   90.00  28.00 -90.00   60
 62  \w    114.00 140.00   0.50    0.50    --   90.00  28.00 -90.00   52
 63  \w      7.00  61.00   0.50    0.50    --   90.00   9.00 120.00  108
 64  \w     81.00 125.00   0.50    0.50    --   90.00  18.00-150.00   88
 65  \w     65.00 102.00   0.50    0.50    --   90.00  55.00 -35.50   74
 66  \w      7.00  47.00   0.50    0.50    --   90.00  18.00-150.00   80
 67  \w    112.00 165.00   0.50    0.50    --   90.00   9.00 120.00  106
 68  \w      1.00  56.00   0.50    0.50    --   90.00  46.00 120.00  110
 69  \w    137.00 177.00   0.50    0.50    --   90.00  46.00 120.00   80
 70  \w      1.00  26.00   0.50    0.50    --   90.00  55.00 -35.50   50
 71  \w     39.00 128.00   0.50    0.50    --   90.00  46.00 -30.00  178
 72  \w      1.00  29.00   0.50    0.50    --   90.00  51.00-164.14   56
 73  \w      1.00  56.00   0.50    0.50    --   90.00  55.00 -48.19  110
 74  \w      1.00  56.00   0.50    0.50    --   90.00  50.00-157.70  110
 75  \w     54.00 105.00   0.50    0.50    --   90.00  55.00-148.12  102
 76  \w      1.00  33.00   0.50    0.50    --   90.00  55.00-148.12   64
;
_diffrn_measurement_device 'four-circle diffractometer'
_diffrn_measurement_device_type 'XtaLAB AFC11 (RINC): quarter-chi single'
_diffrn_measurement_method '\w scans'
_diffrn_orient_matrix_type 'CrysAlisPro convention (1999,Acta A55,543-557)'
_diffrn_orient_matrix_UB_11 0.1087778000
_diffrn_orient_matrix_UB_12 0.0340030000
_diffrn_orient_matrix_UB_13 -0.0417250000
_diffrn_orient_matrix_UB_21 -0.0387773000
_diffrn_orient_matrix_UB_22 -0.1077487000
_diffrn_orient_matrix_UB_23 -0.0328034000
_diffrn_orient_matrix_UB_31 -0.1101447000
_diffrn_orient_matrix_UB_32 0.0715112000
_diffrn_orient_matrix_UB_33 -0.0296328000
_diffrn_radiation_monochromator mirror
_diffrn_radiation_probe x-ray
_diffrn_radiation_type 'Cu K\a'
_diffrn_radiation_wavelength 1.54184
_diffrn_reflns_av_R_equivalents 0.1334
_diffrn_reflns_av_unetI/netI 0.0351
_diffrn_reflns_limit_h_max 11
_diffrn_reflns_limit_h_min -11
_diffrn_reflns_limit_k_max 13
_diffrn_reflns_limit_k_min -13
_diffrn_reflns_limit_l_max 30
_diffrn_reflns_limit_l_min -30
_diffrn_reflns_number 80404
_diffrn_reflns_theta_full 66.74
_diffrn_reflns_theta_max 66.74
_diffrn_reflns_theta_min 3.49
_diffrn_source 'Rotating-anode X-ray tube'
_diffrn_source_type 'Rigaku (Cu) X-ray Source'
_exptl_absorpt_coefficient_mu 3.079
_exptl_absorpt_correction_T_max 1.00000
_exptl_absorpt_correction_T_min 0.55382
_exptl_absorpt_correction_type multi-scan
_exptl_absorpt_process_details
;
CrysAlisPro 1.171.40.78a (Rigaku Oxford Diffraction, 2020)
Empirical absorption correction using spherical harmonics,
 implemented in SCALE3 ABSPACK scaling algorithm.
;
_exptl_crystal_colour 'metallic colourless'
_exptl_crystal_colour_lustre metallic
_exptl_crystal_colour_primary colourless
_exptl_crystal_density_diffrn 1.458
_exptl_crystal_density_method 'not measured'
_exptl_crystal_description needle
_exptl_crystal_F_000 1280
_exptl_crystal_size_max 0.144
_exptl_crystal_size_mid 0.129
_exptl_crystal_size_min 0.084
_refine_diff_density_max 0.673
_refine_diff_density_min -0.583
_refine_diff_density_rms 0.101
_refine_ls_abs_structure_details 'Flack H D (1983), Acta Cryst. A39, 876-881'
_refine_ls_abs_structure_Flack -0.003(18)
_refine_ls_extinction_coef 0.0070(5)
_refine_ls_extinction_expression Fc^*^=kFc[1+0.001xFc^2^\l^3^/sin(2\q)]^-1/4^
_refine_ls_extinction_method SHELXL
_refine_ls_goodness_of_fit_ref 1.082
_refine_ls_hydrogen_treatment mixed
_refine_ls_matrix_type full
_refine_ls_number_parameters 355
_refine_ls_number_reflns 4948
_refine_ls_number_restraints 0
_refine_ls_restrained_S_all 1.082
_refine_ls_R_factor_all 0.0448
_refine_ls_R_factor_gt 0.0447
_refine_ls_shift/su_max 0.001
_refine_ls_shift/su_mean 0.000
_refine_ls_structure_factor_coef Fsqd
_refine_ls_weighting_details 'calc w=1/[\s^2^(Fo^2^)+(0.0783P)^2^+1.5320P] where P=(Fo^2^+2Fc^2^)/3'
_refine_ls_weighting_scheme calc
_refine_ls_wR_factor_gt 0.1203
_refine_ls_wR_factor_ref 0.1204
_reflns_number_gt 4930
_reflns_number_total 4948
_reflns_threshold_expression >2sigma(I)
_cod_data_source_file d4sc05482b2.cif
_cod_data_source_block exp_6622ygmre
_cod_depositor_comments 'Adding full bibliography for 1573055.cif.'
_cod_database_code 1573055
_reflns_odcompleteness_completeness 98.51
_reflns_odcompleteness_iscentric 1
_reflns_odcompleteness_theta 66.97
_olex2_refinement_description
;
1. Others
 Fixed Uiso: H24(0.053) H2(0.049) H7(0.042) H1A(0.059) H1B(0.059) H4A(0.053)
 H4B(0.053) H20(0.066) H27(0.049) H28(0.049) H25(0.055) H19(0.064) H10(0.044)
 H29A(0.075) H29B(0.075) H29C(0.075) H14A(0.053) H14B(0.053) H15A(0.052)
 H15B(0.052) H22A(0.076) H22B(0.076) H22C(0.076) H21(0.062) H12A(0.058)
 H12B(0.058) H16A(0.055) H16B(0.055) H17A(0.057) H17B(0.057) H13A(0.066)
 H13B(0.066)
 Fixed X: H24(-0.3884) H2(-0.7625) H7(-0.7331) H1A(-0.5038) H1B(-0.5179) H4A(-
 0.7356) H4B(-0.5965) H20(-1.2188) H27(-0.01) H28(-0.2283) H25(-0.1685) H19(-
 0.9772) H10(-0.3108) H29A(0.0984) H29B(0.145) H29C(0.0848) H14A(-0.6429) H14B(-
 0.6546) H15A(-0.4267) H15B(-0.4258) H22A(-0.9153) H22B(-0.9427) H22C(-0.8532)
 H21(-1.2007) H12A(-0.3648) H12B(-0.4149) H16A(-0.6132) H16B(-0.61) H17A(-
 0.3867) H17B(-0.3977) H13A(-0.4827) H13B(-0.6141)
 Fixed Y: H24(-1.0562) H2(-1.0447) H7(-0.8987) H1A(-0.9685) H1B(-0.99) H4A(-
 0.7426) H4B(-0.7984) H20(-0.8124) H27(-1.2635) H28(-1.3117) H25(-1.0041) H19(-
 0.7597) H10(-1.0569) H29A(-1.0153) H29B(-1.1456) H29C(-1.0903) H14A(-1.2179)
 H14B(-1.3413) H15A(-1.319) H15B(-1.1917) H22A(-0.9838) H22B(-1.0149) H22C(-
 0.9059) H21(-0.9701) H12A(-1.243) H12B(-1.3108) H16A(-1.1457) H16B(-1.2723)
 H17A(-1.2356) H17B(-1.1072) H13A(-1.4097) H13B(-1.3658)
 Fixed Z: H24(0.2907) H2(0.1877) H7(-0.03) H1A(0.1478) H1B(0.2088) H4A(0.1131)
 H4B(0.1335) H20(0.1229) H27(0.2297) H28(0.2005) H25(0.3157) H19(0.0953) H10(-
 0.0768) H29A(0.2784) H29B(0.2781) H29C(0.3298) H14A(-0.0273) H14B(-0.0022)
 H15A(0.0318) H15B(0.01) H22A(-0.0709) H22B(-0.1303) H22C(-0.1158) H21(0.1857)
 H12A(-0.0835) H12B(-0.1335) H16A(0.0661) H16B(0.0886) H17A(0.1233)
 H17B(0.1033) H13A(-0.0603) H13B(-0.0903)
;
_olex2_submission_special_instructions 'No special instructions were received'
_oxdiff_exptl_absorpt_empirical_details
;
Empirical correction (ABSPACK) includes:
- Absorption correction using spherical harmonics
- Frame scaling
;
_oxdiff_exptl_absorpt_empirical_full_max 4.065
_oxdiff_exptl_absorpt_empirical_full_min 0.152

loop_
_space_group_symop_id
_space_group_symop_operation_xyz
1 'x, y, z'
2 '-x+1/2, -y, z+1/2'
3 'x+1/2, -y+1/2, -z'
4 '-x, y+1/2, -z+1/2'

loop_
_atom_site_label
_atom_site_type_symbol
_atom_site_fract_x
_atom_site_fract_y
_atom_site_fract_z
_atom_site_U_iso_or_equiv
_atom_site_adp_type
_atom_site_occupancy
_atom_site_symmetry_multiplicity
_atom_site_calc_flag
_atom_site_refinement_flags
_atom_site_disorder_assembly
_atom_site_disorder_group
Br1 Br -0.23252(4) -0.90331(3) 0.005477(17) 0.05198(17) Uani 1 1 d . . .
S1 S -0.49776(10) -1.22013(9) 0.21791(4) 0.0455(2) Uani 1 1 d . . .
C6 C -0.5297(3) -0.9002(3) -0.01144(11) 0.0333(6) Uani 1 1 d . . .
O1 O -0.5145(3) -1.1612(2) -0.12283(9) 0.0452(6) Uani 1 1 d . . .
O2 O -0.6587(3) -0.8634(2) 0.06356(8) 0.0431(6) Uani 1 1 d . . .
O6 O -0.4984(3) -1.3373(2) 0.20059(12) 0.0569(7) Uani 1 1 d . . .
O4 O -0.7541(3) -1.0541(2) -0.10643(9) 0.0415(5) Uani 1 1 d . . .
C3 C -0.7644(4) -0.9036(3) 0.14556(11) 0.0399(7) Uani 1 1 d . . .
C24 C -0.3123(4) -1.0968(4) 0.27784(12) 0.0439(8) Uani 1 1 d . . .
H24 H -0.3884 -1.0562 0.2907 0.053 Uiso 1 1 calc R . .
C23 C -0.3307(4) -1.1892(3) 0.24271(13) 0.0389(7) Uani 1 1 d . . .
C2 C -0.7044(4) -0.9921(3) 0.17082(13) 0.0409(8) Uani 1 1 d . . .
H2 H -0.7625 -1.0447 0.1877 0.049 Uiso 1 1 calc R . .
O5 O -0.9905(3) -0.9640(2) 0.17525(9) 0.0461(6) Uani 1 1 d . . .
C7 C -0.6487(4) -0.9326(3) -0.03859(12) 0.0347(7) Uani 1 1 d . . .
H7 H -0.7331 -0.8987 -0.0300 0.042 Uiso 1 1 calc R . .
C18 C -0.9146(4) -0.8896(3) 0.14441(12) 0.0396(8) Uani 1 1 d . . .
C1 C -0.5514(5) -1.0142(3) 0.17437(16) 0.0496(9) Uani 1 1 d . . .
H1A H -0.5038 -0.9685 0.1478 0.059 Uiso 1 1 calc R . .
H1B H -0.5179 -0.9900 0.2088 0.059 Uiso 1 1 calc R . .
O3 O -0.4656(3) -0.7566(2) 0.05333(11) 0.0567(7) Uani 1 1 d . . .
C4 C -0.6835(4) -0.8144(3) 0.11584(12) 0.0442(9) Uani 1 1 d . . .
H4A H -0.7356 -0.7426 0.1131 0.053 Uiso 1 1 calc R . .
H4B H -0.5965 -0.7984 0.1335 0.053 Uiso 1 1 calc R . .
C8 C -0.6425(4) -1.0155(3) -0.07844(12) 0.0346(7) Uani 1 1 d . . .
C20 C -1.1373(5) -0.8473(4) 0.13438(16) 0.0552(10) Uani 1 1 d . . .
H20 H -1.2188 -0.8124 0.1229 0.066 Uiso 1 1 calc R . .
C27 C -0.0858(4) -1.2208(3) 0.24124(13) 0.0410(8) Uani 1 1 d . . .
H27 H -0.0100 -1.2635 0.2297 0.049 Uiso 1 1 calc R . .
C28 C -0.2165(4) -1.2508(3) 0.22419(13) 0.0408(8) Uani 1 1 d . . .
H28 H -0.2283 -1.3117 0.2005 0.049 Uiso 1 1 calc R . .
N1 N -0.5196(3) -1.1391(3) 0.16630(12) 0.0451(7) Uani 1 1 d . . .
C25 C -0.1806(4) -1.0667(4) 0.29308(13) 0.0456(9) Uani 1 1 d . . .
H25 H -0.1685 -1.0041 0.3157 0.055 Uiso 1 1 calc R . .
C19 C -1.0019(5) -0.8180(4) 0.11890(15) 0.0535(10) Uani 1 1 d . . .
H19 H -0.9772 -0.7597 0.0953 0.064 Uiso 1 1 calc R . .
C9 C -0.5165(4) -1.0704(3) -0.08904(11) 0.0363(7) Uani 1 1 d . . .
O7 O -0.5959(3) -1.1811(3) 0.25630(13) 0.0612(8) Uani 1 1 d . . .
C10 C -0.3964(4) -1.0284(3) -0.06610(12) 0.0363(7) Uani 1 1 d . . .
H10 H -0.3108 -1.0569 -0.0768 0.044 Uiso 1 1 calc R . .
C29 C 0.0789(4) -1.0914(4) 0.29198(14) 0.0502(9) Uani 1 1 d . . .
H29A H 0.0984 -1.0153 0.2784 0.075 Uiso 1 1 calc R . .
H29B H 0.1450 -1.1456 0.2781 0.075 Uiso 1 1 calc R . .
H29C H 0.0848 -1.0903 0.3298 0.075 Uiso 1 1 calc R . .
C26 C -0.0648(4) -1.1273(3) 0.27563(11) 0.0401(8) Uani 1 1 d . . .
C14 C -0.5904(4) -1.2867(3) -0.01804(14) 0.0441(8) Uani 1 1 d . . .
H14A H -0.6429 -1.2179 -0.0273 0.053 Uiso 1 1 calc R . .
H14B H -0.6546 -1.3413 -0.0022 0.053 Uiso 1 1 calc R . .
C5 C -0.5443(4) -0.8291(3) 0.03788(12) 0.0382(7) Uani 1 1 d . . .
C11 C -0.4032(4) -0.9437(3) -0.02701(12) 0.0352(7) Uani 1 1 d . . .
C15 C -0.4848(4) -1.2526(3) 0.02384(15) 0.0433(8) Uani 1 1 d . . .
H15A H -0.4267 -1.3190 0.0318 0.052 Uiso 1 1 calc R . .
H15B H -0.4258 -1.1917 0.0100 0.052 Uiso 1 1 calc R . .
C22 C -0.8764(4) -0.9839(4) -0.10581(17) 0.0506(9) Uani 1 1 d . . .
H22A H -0.9153 -0.9838 -0.0709 0.076 Uiso 1 1 calc R . .
H22B H -0.9427 -1.0149 -0.1303 0.076 Uiso 1 1 calc R . .
H22C H -0.8532 -0.9059 -0.1158 0.076 Uiso 1 1 calc R . .
C21 C -1.1266(4) -0.9345(4) 0.16870(15) 0.0516(9) Uani 1 1 d . . .
H21 H -1.2007 -0.9701 0.1857 0.062 Uiso 1 1 calc R . .
C12 C -0.4461(4) -1.2656(4) -0.10351(15) 0.0481(9) Uani 1 1 d . . .
H12A H -0.3648 -1.2430 -0.0835 0.058 Uiso 1 1 calc R . .
H12B H -0.4149 -1.3108 -0.1335 0.058 Uiso 1 1 calc R . .
C16 C -0.5528(4) -1.2104(4) 0.07443(15) 0.0462(8) Uani 1 1 d . . .
H16A H -0.6132 -1.1457 0.0661 0.055 Uiso 1 1 calc R . .
H16B H -0.6100 -1.2723 0.0886 0.055 Uiso 1 1 calc R . .
C17 C -0.4508(4) -1.1726(4) 0.11638(14) 0.0478(9) Uani 1 1 d . . .
H17A H -0.3867 -1.2356 0.1233 0.057 Uiso 1 1 calc R . .
H17B H -0.3977 -1.1072 0.1033 0.057 Uiso 1 1 calc R . .
C13 C -0.5353(5) -1.3408(4) -0.06947(16) 0.0552(10) Uani 1 1 d . . .
H13A H -0.4827 -1.4097 -0.0603 0.066 Uiso 1 1 calc R . .
H13B H -0.6141 -1.3658 -0.0903 0.066 Uiso 1 1 calc R . .

loop_
_atom_site_aniso_label
_atom_site_aniso_U_11
_atom_site_aniso_U_22
_atom_site_aniso_U_33
_atom_site_aniso_U_23
_atom_site_aniso_U_13
_atom_site_aniso_U_12
Br1 0.0479(2) 0.0460(2) 0.0621(3) -0.00428(17) -0.01402(17) -0.00368(16)
S1 0.0427(4) 0.0458(5) 0.0482(5) 0.0012(4) 0.0085(4) -0.0009(4)
C6 0.0466(17) 0.0302(14) 0.0231(12) 0.0015(12) 0.0017(12) -0.0045(13)
O1 0.0595(16) 0.0468(14) 0.0294(10) -0.0113(10) -0.0093(11) 0.0129(13)
O2 0.0635(16) 0.0442(13) 0.0215(9) -0.0084(9) 0.0056(10) -0.0136(12)
O6 0.0588(16) 0.0449(15) 0.0669(17) 0.0011(13) 0.0074(15) -0.0099(13)
O4 0.0422(12) 0.0417(12) 0.0404(11) -0.0133(10) -0.0072(10) 0.0032(11)
C3 0.060(2) 0.0386(16) 0.0211(12) -0.0033(12) 0.0033(13) 0.0001(19)
C24 0.054(2) 0.049(2) 0.0292(15) 0.0004(15) 0.0071(13) 0.0134(18)
C23 0.0491(19) 0.0383(17) 0.0294(15) 0.0059(13) 0.0051(14) 0.0035(15)
C2 0.052(2) 0.0418(18) 0.0293(14) 0.0013(13) 0.0030(14) 0.0015(15)
O5 0.0536(14) 0.0515(14) 0.0333(11) 0.0114(11) -0.0026(11) 0.0020(12)
C7 0.0443(17) 0.0302(15) 0.0297(15) 0.0005(12) 0.0059(13) 0.0017(13)
C18 0.061(2) 0.0359(17) 0.0216(13) -0.0009(12) -0.0040(13) 0.0043(16)
C1 0.055(2) 0.044(2) 0.0497(19) -0.0002(16) -0.0012(18) 0.0006(17)
O3 0.0633(17) 0.0529(17) 0.0537(15) -0.0202(12) -0.0003(13) -0.0172(15)
C4 0.069(2) 0.0391(18) 0.0240(14) -0.0072(13) 0.0019(15) -0.0039(17)
C8 0.0447(18) 0.0345(16) 0.0245(13) -0.0030(12) -0.0022(13) 0.0004(14)
C20 0.063(2) 0.057(2) 0.045(2) 0.0017(18) -0.0111(18) 0.012(2)
C27 0.0490(19) 0.0426(18) 0.0315(15) 0.0042(14) 0.0046(14) 0.0083(15)
C28 0.0494(19) 0.0383(18) 0.0345(15) 0.0005(13) 0.0035(14) 0.0072(15)
N1 0.0413(16) 0.0464(16) 0.0476(15) -0.0030(13) -0.0013(13) 0.0017(13)
C25 0.058(2) 0.053(2) 0.0255(14) -0.0046(14) -0.0025(14) 0.0090(17)
C19 0.078(3) 0.047(2) 0.0359(17) 0.0077(15) -0.0059(19) 0.008(2)
C9 0.0455(18) 0.0396(17) 0.0238(13) -0.0027(12) 0.0001(13) 0.0056(14)
O7 0.0454(15) 0.076(2) 0.0620(17) 0.0012(16) 0.0172(14) 0.0019(14)
C10 0.0431(18) 0.0406(17) 0.0252(13) 0.0026(13) 0.0015(13) 0.0035(15)
C29 0.052(2) 0.067(2) 0.0325(16) -0.0008(18) -0.0030(15) 0.001(2)
C26 0.052(2) 0.050(2) 0.0176(13) 0.0047(12) 0.0010(13) 0.0042(16)
C14 0.0452(18) 0.0424(19) 0.0447(19) 0.0004(15) 0.0005(15) -0.0013(15)
C5 0.0510(19) 0.0365(17) 0.0270(14) 0.0002(13) -0.0016(14) -0.0032(16)
C11 0.0449(17) 0.0338(16) 0.0270(13) 0.0064(12) -0.0032(13) -0.0060(13)
C15 0.0409(18) 0.0400(19) 0.0489(18) 0.0074(14) 0.0015(15) -0.0009(15)
C22 0.044(2) 0.049(2) 0.058(2) -0.0155(18) -0.0132(17) 0.0115(17)
C21 0.055(2) 0.062(3) 0.0376(17) 0.0012(17) -0.0032(16) 0.0018(19)
C12 0.054(2) 0.049(2) 0.0412(17) -0.0109(16) 0.0016(16) 0.0101(18)
C16 0.0425(18) 0.048(2) 0.049(2) -0.0025(16) -0.0034(16) -0.0002(16)
C17 0.0407(18) 0.058(2) 0.0442(19) 0.0011(17) -0.0028(16) -0.0030(17)
C13 0.069(3) 0.049(2) 0.048(2) -0.0062(17) -0.0032(19) 0.001(2)

loop_
_atom_type_symbol
_atom_type_description
_atom_type_scat_dispersion_real
_atom_type_scat_dispersion_imag
_atom_type_scat_source
C C 0.0181 0.0091 'International Tables Vol C Tables 4.2.6.8 and 6.1.1.4'
H H 0.0000 0.0000 'International Tables Vol C Tables 4.2.6.8 and 6.1.1.4'
Br Br -0.6763 1.2805 'International Tables Vol C Tables 4.2.6.8 and 6.1.1.4'
N N 0.0311 0.0180 'International Tables Vol C Tables 4.2.6.8 and 6.1.1.4'
O O 0.0492 0.0322 'International Tables Vol C Tables 4.2.6.8 and 6.1.1.4'
S S 0.3331 0.5567 'International Tables Vol C Tables 4.2.6.8 and 6.1.1.4'

loop_
_geom_angle_atom_site_label_1
_geom_angle_atom_site_label_2
_geom_angle_atom_site_label_3
_geom_angle
_geom_angle_site_symmetry_1
_geom_angle_site_symmetry_3
_geom_angle_publ_flag
O6 S1 C23 107.76(18) . . ?
O6 S1 N1 107.36(18) . . ?
O6 S1 O7 120.4(2) . . ?
N1 S1 C23 106.84(16) . . ?
O7 S1 C23 107.43(18) . . ?
O7 S1 N1 106.32(19) . . ?
C7 C6 C5 118.8(3) . . ?
C11 C6 C7 119.5(3) . . ?
C11 C6 C5 121.4(3) . . ?
C9 O1 C12 115.6(3) . . ?
C5 O2 C4 117.5(3) . . ?
C8 O4 C22 117.5(3) . . ?
C2 C3 C18 121.7(3) . . ?
C2 C3 C4 122.6(4) . . ?
C18 C3 C4 115.7(3) . . ?
C25 C24 C23 119.2(3) . . ?
C24 C23 S1 119.7(3) . . ?
C28 C23 S1 120.0(3) . . ?
C28 C23 C24 120.1(3) . . ?
C3 C2 C1 125.8(4) . . ?
C21 O5 C18 106.7(3) . . ?
C6 C7 C8 120.5(3) . . ?
O5 C18 C3 116.7(3) . . ?
C19 C18 C3 134.4(4) . . ?
C19 C18 O5 108.8(4) . . ?
N1 C1 C2 111.0(3) . . ?
O2 C4 C3 106.1(3) . . ?
O4 C8 C7 124.5(3) . . ?
O4 C8 C9 116.1(3) . . ?
C7 C8 C9 119.2(3) . . ?
C21 C20 C19 106.9(4) . . ?
C28 C27 C26 121.4(3) . . ?
C27 C28 C23 119.4(3) . . ?
C1 N1 S1 118.3(3) . . ?
C17 N1 S1 118.7(3) . . ?
C17 N1 C1 117.6(3) . . ?
C24 C25 C26 121.9(3) . . ?
C18 C19 C20 107.5(4) . . ?
O1 C9 C8 119.0(3) . . ?
O1 C9 C10 121.6(3) . . ?
C10 C9 C8 119.4(3) . . ?
C9 C10 C11 120.2(3) . . ?
C27 C26 C29 121.1(3) . . ?
C25 C26 C27 117.9(3) . . ?
C25 C26 C29 121.0(3) . . ?
C15 C14 C13 117.6(3) . . ?
O2 C5 C6 108.7(3) . . ?
O3 C5 C6 126.5(3) . . ?
O3 C5 O2 124.8(3) . . ?
C6 C11 Br1 123.7(2) . . ?
C6 C11 C10 120.1(3) . . ?
C10 C11 Br1 116.0(3) . . ?
C16 C15 C14 112.4(3) . . ?
C20 C21 O5 110.0(4) . . ?
O1 C12 C13 114.3(3) . . ?
C17 C16 C15 113.8(3) . . ?
N1 C17 C16 112.5(3) . . ?
C12 C13 C14 116.9(3) . . ?

loop_
_geom_bond_atom_site_label_1
_geom_bond_atom_site_label_2
_geom_bond_distance
_geom_bond_site_symmetry_2
_geom_bond_publ_flag
Br1 C11 1.900(3) . ?
S1 O6 1.420(3) . ?
S1 C23 1.767(4) . ?
S1 N1 1.621(3) . ?
S1 O7 1.431(3) . ?
C6 C7 1.390(5) . ?
C6 C5 1.500(4) . ?
C6 C11 1.378(5) . ?
O1 C9 1.352(4) . ?
O1 C12 1.457(5) . ?
O2 C4 1.460(4) . ?
O2 C5 1.341(4) . ?
O4 C8 1.364(4) . ?
O4 C22 1.431(5) . ?
C3 C2 1.337(5) . ?
C3 C18 1.459(5) . ?
C3 C4 1.495(5) . ?
C24 C23 1.400(5) . ?
C24 C25 1.373(6) . ?
C23 C28 1.392(5) . ?
C2 C1 1.501(6) . ?
O5 C18 1.372(4) . ?
O5 C21 1.367(5) . ?
C7 C8 1.391(4) . ?
C18 C19 1.345(5) . ?
C1 N1 1.485(5) . ?
O3 C5 1.195(4) . ?
C8 C9 1.397(5) . ?
C20 C19 1.406(7) . ?
C20 C21 1.333(6) . ?
C27 C28 1.378(5) . ?
C27 C26 1.400(5) . ?
N1 C17 1.480(5) . ?
C25 C26 1.390(5) . ?
C9 C10 1.384(5) . ?
C10 C11 1.392(5) . ?
C29 C26 1.506(5) . ?
C14 C15 1.523(5) . ?
C14 C13 1.539(5) . ?
C15 C16 1.520(5) . ?
C12 C13 1.496(6) . ?
C16 C17 1.513(5) . ?
